data_4116204
loop_
_publ_author_name
'Paola Gilli'
'Valerio Bertolasi'
'Valeria Ferretti'
'Gastone Gilli'

_publ_section_title
;
 Evidence for Intramolecular N-H...O Resonance-Assisted Hydrogen Bonding
 in \b-Enaminones and Related Heterodienes. A Combined Crystal-Structural,
 IR and NMR Spectroscopic, and Quantum-Mechanical Investigation
;
_journal_name_full 'Journal of the American Chemical Society'
_journal_page_first 10405
_journal_page_last 10417
_journal_paper_doi 10.1021/ja000921+
_journal_volume 122
_journal_year 2000
_chemical_formula_analytical 'C14 H12 Cl N O3'
_chemical_formula_sum 'C14 H12 Cl N O3'
_chemical_formula_weight 277.71
_chemical_name_systematic
; 
3-[1-(4-Chlorophanylamino) ethylidene]-6-methyl-3H-pyran-2,4-dione 
;
_space_group_IT_number 2
_symmetry_cell_setting triclinic
_symmetry_space_group_name_Hall '-P 1'
_symmetry_space_group_name_H-M 'P -1'
_atom_sites_solution_hydrogens difmap
_atom_sites_solution_primary direct
_atom_sites_solution_secondary difmap
_audit_creation_method SHELXL
_cell_angle_alpha 98.525(9)
_cell_angle_beta 102.805(5)
_cell_angle_gamma 91.989(7)
_cell_formula_units_Z 2
_cell_length_a 7.3373(5)
_cell_length_b 8.2919(5)
_cell_length_c 10.590(9)
_cell_measurement_reflns_used 75
_cell_measurement_temperature 150
_cell_measurement_theta_max 45
_cell_measurement_theta_min 6
_cell_volume 619.8(5)
_computing_data_reduction 'XTAL3.2 (hall et al., 1994)'
_computing_molecular_graphics 'ORTEPII (Johnson, 1993)'
_computing_structure_refinement 'SHELXL-93 (Sheldrick, 1993)'
_computing_structure_solution 'SIR92 (Altomare et al. 1994)'
_diffrn_ambient_temperature 150
_diffrn_measurement_device 'Philips PW1100 diffractometer'
_diffrn_measurement_method \w/2\q
_diffrn_radiation_monochromator graphite
_diffrn_radiation_source 'fine-focus sealed tube'
_diffrn_radiation_type CuK\a
_diffrn_radiation_wavelength 1.54178
_diffrn_reflns_av_R_equivalents 0.0090
_diffrn_reflns_av_sigmaI/netI 0.0031
_diffrn_reflns_limit_h_max 8
_diffrn_reflns_limit_h_min 0
_diffrn_reflns_limit_k_max 9
_diffrn_reflns_limit_k_min -9
_diffrn_reflns_limit_l_max 11
_diffrn_reflns_limit_l_min -12
_diffrn_reflns_number 2198
_diffrn_reflns_theta_max 65.08
_diffrn_reflns_theta_min 4.34
_diffrn_standards_decay_% 0
_diffrn_standards_interval_time 90
_diffrn_standards_number 2
_exptl_absorpt_coefficient_mu 2.772
_exptl_absorpt_correction_type none
_exptl_crystal_colour colourless
_exptl_crystal_density_diffrn 1.488
_exptl_crystal_F_000 288
_exptl_crystal_size_max 0.50
_exptl_crystal_size_mid 0.33
_exptl_crystal_size_min 0.30
_refine_diff_density_max 0.246
_refine_diff_density_min -0.274
_refine_diff_density_rms 0.057
_refine_ls_extinction_coef 0.0237(17)
_refine_ls_extinction_expression Fc^*^=kFc[1+0.001xFc^2^\l^3^/sin(2\q)]^-1/4^
_refine_ls_extinction_method SHELXL
_refine_ls_goodness_of_fit_all 1.162
_refine_ls_goodness_of_fit_obs 1.164
_refine_ls_hydrogen_treatment refall
_refine_ls_matrix_type full
_refine_ls_number_parameters 221
_refine_ls_number_reflns 2110
_refine_ls_number_restraints 0
_refine_ls_restrained_S_all 1.162
_refine_ls_restrained_S_obs 1.164
_refine_ls_R_factor_all 0.0360
_refine_ls_R_factor_obs 0.0359
_refine_ls_shift/esd_max 0.000
_refine_ls_shift/esd_mean 0.000
_refine_ls_structure_factor_coef Fsqd
_refine_ls_weighting_details 'w=1/[\s^2^(Fo^2^)+(0.0527P)^2^+0.4555P] where P=(Fo^2^+2Fc^2^)/3'
_refine_ls_weighting_scheme calc
_refine_ls_wR_factor_all 0.1074
_refine_ls_wR_factor_obs 0.1074
_reflns_number_observed 2110
_reflns_number_total 2118
_reflns_observed_criterion >2sigma(I)
_cod_data_source_file ja0009212B_06.cif
_cod_data_source_block (c')
_cod_depositor_comments
;
The following automatic conversions were performed:

'_refine_ls_weighting_scheme' value 'calc
w=1/[\s^2^(Fo^2^)+(0.0527P)^2^+0.4555P] where P=(Fo^2^+2Fc^2^)/3' was
changed to 'calc'. New tag '_refine_ls_weighting_details' was
created. The value of the new tag was set to
'w=1/[\s^2^(Fo^2^)+(0.0527P)^2^+0.4555P] where P=(Fo^2^+2Fc^2^)/3'.

Automatic conversion script
Id: cif_fix_values 3143 2015-03-26 13:38:13Z robertas 
;
_cod_database_code 4116204

loop_
_symmetry_equiv_pos_as_xyz
'x, y, z'
'-x, -y, -z'

loop_
_atom_site_aniso_label
_atom_site_aniso_U_11
_atom_site_aniso_U_22
_atom_site_aniso_U_33
_atom_site_aniso_U_23
_atom_site_aniso_U_13
_atom_site_aniso_U_12
Cl1 0.0318(3) 0.0437(4) 0.0430(4) 0.0279(3) 0.0084(2) 0.0103(2)
O1 0.0228(7) 0.0340(8) 0.0360(8) 0.0179(6) 0.0070(6) -0.0015(6)
O2 0.0237(8) 0.0312(8) 0.0439(9) 0.0170(6) 0.0099(6) 0.0005(6)
O3 0.0262(7) 0.0234(7) 0.0295(7) 0.0108(6) 0.0073(6) 0.0024(5)
N1 0.0213(9) 0.0248(9) 0.0265(9) 0.0100(7) 0.0041(7) 0.0011(7)
C1 0.0246(10) 0.0249(10) 0.0210(9) 0.0038(7) 0.0072(7) 0.0005(8)
C2 0.0228(10) 0.0206(9) 0.0206(9) 0.0049(7) 0.0062(7) 0.0012(7)
C3 0.0237(10) 0.0211(9) 0.0203(9) 0.0022(7) 0.0072(7) 0.0013(7)
C4 0.0222(10) 0.0297(10) 0.0242(10) 0.0063(8) 0.0050(8) 0.0031(8)
C5 0.0252(10) 0.0256(10) 0.0214(9) 0.0038(8) 0.0063(8) 0.0043(8)
C6 0.0255(10) 0.0207(9) 0.0224(9) 0.0044(7) 0.0062(7) 0.0027(7)
C7 0.0354(12) 0.0350(12) 0.0382(13) 0.0163(10) 0.0078(10) 0.0092(10)
C8 0.0223(10) 0.0293(11) 0.0348(11) 0.0149(9) 0.0059(8) 0.0040(8)
C9 0.0217(9) 0.0252(10) 0.0245(10) 0.0089(8) 0.0089(8) 0.0028(7)
C10 0.0268(10) 0.0263(10) 0.0226(10) 0.0051(8) 0.0071(8) 0.0011(8)
C11 0.0310(11) 0.0233(10) 0.0303(11) 0.0077(8) 0.0121(8) 0.0047(8)
C12 0.0220(9) 0.0320(11) 0.0303(10) 0.0158(8) 0.0109(8) 0.0046(8)
C13 0.0266(10) 0.0344(11) 0.0232(10) 0.0087(8) 0.0050(8) -0.0015(8)
C14 0.0294(10) 0.0245(10) 0.0270(10) 0.0053(8) 0.0078(8) -0.0006(8)

loop_
_atom_site_label
_atom_site_type_symbol
_atom_site_fract_x
_atom_site_fract_y
_atom_site_fract_z
_atom_site_U_iso_or_equiv
_atom_site_thermal_displace_type
_atom_site_occupancy
_atom_site_calc_flag
Cl1 Cl 0.86856(7) 0.37107(7) 0.14699(5) 0.0372(2) Uani 1 d
O1 O 0.2253(2) 0.9238(2) -0.30822(14) 0.0297(4) Uani 1 d
O2 O 0.7667(2) 1.2187(2) -0.35709(15) 0.0315(4) Uani 1 d
O3 O 0.4837(2) 1.2810(2) -0.44459(13) 0.0255(3) Uani 1 d
N1 N 0.5419(2) 0.8431(2) -0.1927(2) 0.0239(4) Uani 1 d
C1 C 0.3110(3) 1.0336(2) -0.3476(2) 0.0232(4) Uani 1 d
C2 C 0.5135(3) 1.0577(2) -0.3178(2) 0.0209(4) Uani 1 d
C3 C 0.6266(3) 0.9601(2) -0.2361(2) 0.0215(4) Uani 1 d
C4 C 0.2067(3) 1.1438(2) -0.4238(2) 0.0252(4) Uani 1 d
C5 C 0.2921(3) 1.2612(2) -0.4675(2) 0.0238(4) Uani 1 d
C6 C 0.6011(3) 1.1834(2) -0.3702(2) 0.0226(4) Uani 1 d
C7 C 0.2007(3) 1.3842(3) -0.5443(2) 0.0350(5) Uani 1 d
C8 C 0.8354(3) 0.9833(3) -0.1979(2) 0.0278(5) Uani 1 d
C9 C 0.6274(3) 0.7329(2) -0.1094(2) 0.0227(4) Uani 1 d
C10 C 0.6042(3) 0.5667(2) -0.1579(2) 0.0249(4) Uani 1 d
C11 C 0.6802(3) 0.4561(3) -0.0790(2) 0.0269(4) Uani 1 d
C12 C 0.7787(3) 0.5119(3) 0.0470(2) 0.0262(4) Uani 1 d
C13 C 0.8036(3) 0.6770(3) 0.0974(2) 0.0278(5) Uani 1 d
C14 C 0.7253(3) 0.7879(3) 0.0184(2) 0.0267(4) Uani 1 d
H1 H 0.4251(41) 0.8337(33) -0.2258(26) 0.040(7) Uiso 1 d
H4 H 0.0776(36) 1.1347(29) -0.4444(23) 0.031(6) Uiso 1 d
H61 H 0.0633(42) 1.3662(33) -0.5578(27) 0.045(7) Uiso 1 d
H62 H 0.2404(38) 1.4900(37) -0.4926(27) 0.046(7) Uiso 1 d
H63 H 0.2417(47) 1.3743(41) -0.6302(34) 0.070(10) Uiso 1 d
H81 H 0.8895(36) 0.9770(31) -0.2757(26) 0.038(7) Uiso 1 d
H82 H 0.8836(37) 0.9041(34) -0.1487(26) 0.041(7) Uiso 1 d
H83 H 0.8726(39) 1.0959(37) -0.1406(28) 0.050(8) Uiso 1 d
H10 H 0.5358(32) 0.5321(28) -0.2435(24) 0.026(6) Uiso 1 d
H11 H 0.6620(37) 0.3475(35) -0.1095(26) 0.041(7) Uiso 1 d
H13 H 0.8716(33) 0.7136(28) 0.1861(24) 0.029(6) Uiso 1 d
H14 H 0.7445(35) 0.9062(32) 0.0578(25) 0.038(7) Uiso 1 d

loop_
_atom_type_symbol
_atom_type_description
_atom_type_scat_dispersion_real
_atom_type_scat_dispersion_imag
_atom_type_scat_source
C C 0.0181 0.0091 'International Tables Vol C Tables 4.2.6.8 and 6.1.1.4'
N N 0.0311 0.0180 'International Tables Vol C Tables 4.2.6.8 and 6.1.1.4'
O O 0.0492 0.0322 'International Tables Vol C Tables 4.2.6.8 and 6.1.1.4'
Cl Cl 0.3639 0.7018 'International Tables Vol C Tables 4.2.6.8 and 6.1.1.4'
H H 0.0000 0.0000 'International Tables Vol C Tables 4.2.6.8 and 6.1.1.4'

loop_
_geom_angle_atom_site_label_1
_geom_angle_atom_site_label_2
_geom_angle_atom_site_label_3
_geom_angle
_geom_angle_publ_flag
C5 O3 C6 122.17(15) yes
C3 N1 C9 127.4(2) yes
C3 N1 H1 111.5(18) yes
C9 N1 H1 120.9(18) yes
O1 C1 C4 119.7(2) yes
O1 C1 C2 123.1(2) yes
C4 C1 C2 117.2(2) yes
C3 C2 C6 119.8(2) yes
C3 C2 C1 120.6(2) yes
C6 C2 C1 119.6(2) yes
N1 C3 C2 118.2(2) yes
N1 C3 C8 118.8(2) yes
C2 C3 C8 123.0(2) yes
C5 C4 C1 121.6(2) yes
C5 C4 H4 117.8(15) yes
C1 C4 H4 120.6(15) yes
C4 C5 O3 121.8(2) yes
C4 C5 C7 126.7(2) yes
O3 C5 C7 111.5(2) yes
O2 C6 O3 113.9(2) yes
O2 C6 C2 128.5(2) yes
O3 C6 C2 117.6(2) yes
C5 C7 H61 108.8(16) yes
C5 C7 H62 107.2(16) yes
H61 C7 H62 108.9(22) yes
C5 C7 H63 109.0(19) yes
H61 C7 H63 112.1(24) yes
H62 C7 H63 110.7(25) yes
C3 C8 H81 111.3(15) yes
C3 C8 H82 110.0(16) yes
H81 C8 H82 109.2(22) yes
C3 C8 H83 108.6(16) yes
H81 C8 H83 109.5(22) yes
H82 C8 H83 108.2(22) yes
C14 C9 C10 120.1(2) yes
C14 C9 N1 121.6(2) yes
C10 C9 N1 118.3(2) yes
C11 C10 C9 120.0(2) yes
C11 C10 H10 121.2(14) yes
C9 C10 H10 118.8(14) yes
C12 C11 C10 119.5(2) yes
C12 C11 H11 120.3(17) yes
C10 C11 H11 120.2(17) yes
C11 C12 C13 121.5(2) yes
C11 C12 Cl1 119.1(2) yes
C13 C12 Cl1 119.3(2) yes
C12 C13 C14 118.9(2) yes
C12 C13 H13 120.3(14) yes
C14 C13 H13 120.8(14) yes
C9 C14 C13 120.0(2) yes
C9 C14 H14 122.9(14) yes
C13 C14 H14 117.1(14) yes

loop_
_geom_bond_atom_site_label_1
_geom_bond_atom_site_label_2
_geom_bond_distance
_geom_bond_publ_flag
Cl1 C12 1.741(2) yes
O1 C1 1.260(2) yes
O2 C6 1.213(2) yes
O3 C5 1.373(2) yes
O3 C6 1.398(2) yes
N1 C3 1.325(3) yes
N1 C9 1.428(3) yes
N1 H1 0.85(3) yes
C1 C4 1.438(3) yes
C1 C2 1.449(3) yes
C2 C3 1.424(3) yes
C2 C6 1.446(3) yes
C3 C8 1.493(3) yes
C4 C5 1.332(3) yes
C4 H4 0.92(3) yes
C5 C7 1.484(3) yes
C7 H61 0.99(3) yes
C7 H62 0.96(3) yes
C7 H63 1.01(4) yes
C8 H81 0.99(3) yes
C8 H82 0.93(3) yes
C8 H83 1.03(3) yes
C9 C14 1.385(3) yes
C9 C10 1.388(3) yes
C10 C11 1.380(3) yes
C10 H10 0.93(2) yes
C11 C12 1.372(3) yes
C11 H11 0.91(3) yes
C12 C13 1.384(3) yes
C13 C14 1.388(3) yes
C13 H13 0.96(2) yes
C14 H14 1.00(3) yes

loop_
_geom_hbond_atom_site_label_D
_geom_hbond_atom_site_label_H
_geom_hbond_atom_site_label_A
_geom_hbond_distance_DH
_geom_hbond_distance_HA
_geom_hbond_distance_DA
_geom_hbond_angle_DHA
_geom_hbond_site_symmetry_A
_geom_hbond_publ_flag
N1 H1 O1 0.85(3) 1.78(3) 2.536(2) 147(3) 1_555 yes

loop_
_geom_torsion_atom_site_label_1
_geom_torsion_atom_site_label_2
_geom_torsion_atom_site_label_3
_geom_torsion_atom_site_label_4
_geom_torsion
_geom_torsion_publ_flag
O1 C1 C2 C3 -2.7(3) yes
C4 C1 C2 C3 176.2(2) yes
O1 C1 C2 C6 178.1(2) yes
C4 C1 C2 C6 -3.1(3) yes
C9 N1 C3 C2 -179.3(2) yes
C9 N1 C3 C8 0.9(3) yes
C6 C2 C3 N1 -178.2(2) yes
C1 C2 C3 N1 2.6(3) yes
C6 C2 C3 C8 1.6(3) yes
C1 C2 C3 C8 -177.6(2) yes
O1 C1 C4 C5 -179.8(2) yes
C2 C1 C4 C5 1.3(3) yes
C1 C4 C5 O3 1.5(3) yes
C1 C4 C5 C7 -178.6(2) yes
C6 O3 C5 C4 -2.4(3) yes
C6 O3 C5 C7 177.7(2) yes
C5 O3 C6 O2 -178.6(2) yes
C5 O3 C6 C2 0.5(2) yes
C3 C2 C6 O2 1.9(3) yes
C1 C2 C6 O2 -178.8(2) yes
C3 C2 C6 O3 -177.0(2) yes
C1 C2 C6 O3 2.2(3) yes
C3 N1 C9 C14 64.2(3) yes
C3 N1 C9 C10 -118.2(2) yes
C14 C9 C10 C11 -0.5(3) yes
N1 C9 C10 C11 -178.2(2) yes
C9 C10 C11 C12 -0.2(3) yes
C10 C11 C12 C13 0.1(3) yes
C10 C11 C12 Cl1 178.32(15) yes
C11 C12 C13 C14 0.6(3) yes
Cl1 C12 C13 C14 -177.60(15) yes
C10 C9 C14 C13 1.2(3) yes
N1 C9 C14 C13 178.8(2) yes
C12 C13 C14 C9 -1.2(3) yes
